data_1565230
loop_
_publ_author_name
'Li, Peng-Fei'
'Ai, Yong'
'Zeng, Yu-Ling'
'Liu, Jun-Chao'
'Xu, Zhe-Kun'
'Wang, Zhong-Xia'

_publ_section_title
;
 Highest-Tc single-component homochiral organic ferroelectrics
;
_journal_issue 3
_journal_name_full 'Chemical Science'
_journal_page_first 657
_journal_page_last 664
_journal_paper_doi 10.1039/D1SC04322F
_journal_volume 13
_journal_year 2022
_chemical_absolute_configuration S
_chemical_formula_moiety 'C10 H15 N O2 S'
_chemical_formula_sum 'C10 H15 N O2 S'
_chemical_formula_weight 213.29
_chemical_name_systematic S-CSAI
_space_group_crystal_system monoclinic
_space_group_IT_number 4
_space_group_name_Hall 'P 2yb'
_space_group_name_H-M_alt 'P 1 21 1'
_atom_sites_solution_hydrogens geom
_audit_creation_method SHELXL-2014/7
_audit_update_record
;
2021-06-01 deposited with the CCDC.	2021-11-15 downloaded from the CCDC.
;
_cell_angle_alpha 90
_cell_angle_beta 95.097(4)
_cell_angle_gamma 90
_cell_formula_units_Z 2
_cell_length_a 7.7527(3)
_cell_length_b 7.6368(3)
_cell_length_c 8.9989(4)
_cell_measurement_reflns_used 3330
_cell_measurement_temperature 173(2)
_cell_measurement_theta_max 30.8780
_cell_measurement_theta_min 2.6210
_cell_volume 530.68(4)
_computing_structure_refinement 'SHELXL-2014/7 (Sheldrick, 2014)'
_diffrn_ambient_temperature 173(2)
_diffrn_measured_fraction_theta_full 1.000
_diffrn_measured_fraction_theta_max 0.784
_diffrn_measurement_device_type 'XtaLAB Synergy R, DW system, HyPix'
_diffrn_radiation_type MoK\a
_diffrn_radiation_wavelength 0.71073
_diffrn_reflns_av_R_equivalents 0.0142
_diffrn_reflns_av_unetI/netI 0.0236
_diffrn_reflns_Laue_measured_fraction_full 1.000
_diffrn_reflns_Laue_measured_fraction_max 0.784
_diffrn_reflns_limit_h_max 10
_diffrn_reflns_limit_h_min -7
_diffrn_reflns_limit_k_max 10
_diffrn_reflns_limit_k_min -9
_diffrn_reflns_limit_l_max 11
_diffrn_reflns_limit_l_min -11
_diffrn_reflns_number 3981
_diffrn_reflns_point_group_measured_fraction_full 0.896
_diffrn_reflns_point_group_measured_fraction_max 0.668
_diffrn_reflns_theta_full 25.242
_diffrn_reflns_theta_max 30.890
_diffrn_reflns_theta_min 2.272
_exptl_absorpt_coefficient_mu 0.279
_exptl_crystal_colour colorless
_exptl_crystal_density_diffrn 1.335
_exptl_crystal_description block
_exptl_crystal_F_000 228
_exptl_crystal_size_max 0.24
_exptl_crystal_size_mid 0.20
_exptl_crystal_size_min 0.18
_refine_diff_density_max 0.276
_refine_diff_density_min -0.223
_refine_diff_density_rms 0.038
_refine_ls_abs_structure_details
;
 Flack x determined using 766 quotients [(I+)-(I-)]/[(I+)+(I-)]
 (Parsons, Flack and Wagner, Acta Cryst. B69 (2013) 249-259).
;
_refine_ls_abs_structure_Flack -0.06(4)
_refine_ls_extinction_method none
_refine_ls_goodness_of_fit_ref 1.059
_refine_ls_hydrogen_treatment constr
_refine_ls_matrix_type full
_refine_ls_number_parameters 129
_refine_ls_number_reflns 2227
_refine_ls_number_restraints 1
_refine_ls_restrained_S_all 1.059
_refine_ls_R_factor_all 0.0287
_refine_ls_R_factor_gt 0.0268
_refine_ls_shift/su_max 0.001
_refine_ls_shift/su_mean 0.000
_refine_ls_structure_factor_coef Fsqd
_refine_ls_weighting_details 'w=1/[\s^2^(Fo^2^)+(0.0456P)^2^+0.0368P] where P=(Fo^2^+2Fc^2^)/3'
_refine_ls_weighting_scheme calc
_refine_ls_wR_factor_gt 0.0725
_refine_ls_wR_factor_ref 0.0734
_reflns_Friedel_coverage 0.595
_reflns_Friedel_fraction_full 0.773
_reflns_Friedel_fraction_max 0.535
_reflns_number_gt 2110
_reflns_number_total 2227
_reflns_threshold_expression 'I > 2\s(I)'
_cod_data_source_file d1sc04322f2.cif
_cod_data_source_block 1_CCDC3
_cod_depositor_comments 'Adding full bibliography for 1565226--1565230.cif.'
_cod_original_sg_symbol_H-M 'P 21'
_cod_database_code 1565230
_shelx_shelxl_version_number 2014/7
_shelx_space_group_comment
;
The symmetry employed for this shelxl refinement is uniquely defined
by the following loop, which should always be used as a source of
symmetry information in preference to the above space-group names.
They are only intended as comments.
;

loop_
_space_group_symop_operation_xyz
'x, y, z'
'-x, y+1/2, -z'

loop_
_atom_site_label
_atom_site_type_symbol
_atom_site_fract_x
_atom_site_fract_y
_atom_site_fract_z
_atom_site_U_iso_or_equiv
_atom_site_adp_type
_atom_site_occupancy
_atom_site_site_symmetry_order
_atom_site_calc_flag
_atom_site_refinement_flags_posn
_atom_site_refinement_flags_adp
_atom_site_refinement_flags_occupancy
_atom_site_disorder_assembly
_atom_site_disorder_group
S1 S 0.78931(5) 0.23714(7) 0.39981(5) 0.02329(13) Uani 1 1 d . . . . .
O1 O 0.8066(3) 0.0757(2) 0.3206(2) 0.0366(5) Uani 1 1 d . . . . .
O2 O 0.8185(3) 0.3969(2) 0.3215(2) 0.0319(4) Uani 1 1 d . . . . .
N1 N 0.58949(19) 0.2469(3) 0.45904(18) 0.0271(3) Uani 1 1 d . . . . .
C1 C 0.9136(2) 0.2305(4) 0.57920(19) 0.0242(3) Uani 1 1 d . . . . .
H1A H 1.0018 0.1401 0.5819 0.029 Uiso 1 1 calc R U . . .
H1B H 0.9684 0.3424 0.6031 0.029 Uiso 1 1 calc R U . . .
C7 C 0.6043(2) 0.2249(3) 0.6000(2) 0.0241(4) Uani 1 1 d . . . . .
C6 C 0.4708(2) 0.2309(4) 0.7110(2) 0.0318(4) Uani 1 1 d . . . . .
H6A H 0.3863 0.1377 0.6941 0.038 Uiso 1 1 calc R U . . .
H6B H 0.4116 0.3429 0.7092 0.038 Uiso 1 1 calc R U . . .
C3 C 0.7648(3) -0.0037(3) 0.7401(3) 0.0287(5) Uani 1 1 d . . . . .
H3A H 0.7204 -0.0802 0.6596 0.034 Uiso 1 1 calc R U . . .
H3B H 0.8768 -0.0467 0.7810 0.034 Uiso 1 1 calc R U . . .
C8 C 0.7584(3) 0.2979(3) 0.8290(3) 0.0287(5) Uani 1 1 d . . . . .
C4 C 0.6375(3) 0.0083(3) 0.8618(3) 0.0340(5) Uani 1 1 d . . . . .
H4A H 0.6931 -0.0242 0.9587 0.041 Uiso 1 1 calc R U . . .
H4B H 0.5374 -0.0662 0.8385 0.041 Uiso 1 1 calc R U . . .
C2 C 0.7779(3) 0.1886(2) 0.6849(2) 0.0224(4) Uani 1 1 d . . . . .
C10 C 0.9080(3) 0.2693(3) 0.9501(3) 0.0400(6) Uani 1 1 d . . . . .
H10A H 1.0125 0.3181 0.9177 0.060 Uiso 1 1 calc R U . . .
H10B H 0.9236 0.1461 0.9678 0.060 Uiso 1 1 calc R U . . .
H10C H 0.8815 0.3258 1.0406 0.060 Uiso 1 1 calc R U . . .
C5 C 0.5861(3) 0.2040(3) 0.8577(3) 0.0346(6) Uani 1 1 d . . . . .
H5 H 0.5342 0.2446 0.9469 0.041 Uiso 1 1 calc R U . . .
C9 C 0.7378(4) 0.4951(3) 0.7997(3) 0.0406(6) Uani 1 1 d . . . . .
H9A H 0.7012 0.5514 0.8869 0.061 Uiso 1 1 calc R U . . .
H9B H 0.6526 0.5138 0.7171 0.061 Uiso 1 1 calc R U . . .
H9C H 0.8466 0.5433 0.7767 0.061 Uiso 1 1 calc R U . . .

loop_
_atom_site_aniso_label
_atom_site_aniso_U_11
_atom_site_aniso_U_22
_atom_site_aniso_U_33
_atom_site_aniso_U_23
_atom_site_aniso_U_13
_atom_site_aniso_U_12
S1 0.0242(2) 0.0236(2) 0.0220(2) 0.0003(2) 0.00150(15) -0.0017(2)
O1 0.0434(11) 0.0315(10) 0.0348(12) -0.0085(7) 0.0036(9) -0.0025(8)
O2 0.0354(10) 0.0320(10) 0.0286(11) 0.0081(7) 0.0040(8) -0.0039(7)
N1 0.0200(7) 0.0322(8) 0.0284(8) 0.0024(9) -0.0022(6) -0.0008(9)
C1 0.0203(8) 0.0275(9) 0.0243(8) 0.0024(9) -0.0003(6) -0.0005(10)
C7 0.0217(8) 0.0214(9) 0.0289(9) 0.0004(9) 0.0011(7) -0.0011(9)
C6 0.0244(9) 0.0347(10) 0.0373(10) 0.0020(11) 0.0079(7) 0.0031(11)
C3 0.0289(11) 0.0221(11) 0.0344(12) 0.0037(8) -0.0002(9) 0.0004(8)
C8 0.0344(12) 0.0267(10) 0.0250(11) -0.0041(7) 0.0024(9) -0.0005(8)
C4 0.0351(13) 0.0361(13) 0.0312(11) 0.0095(9) 0.0054(10) -0.0046(9)
C2 0.0204(9) 0.0238(11) 0.0228(9) 0.0009(6) 0.0008(7) -0.0001(6)
C10 0.0442(13) 0.0486(18) 0.0257(11) -0.0020(9) -0.0058(9) -0.0037(11)
C5 0.0343(11) 0.0424(17) 0.0285(11) 0.0009(9) 0.0111(9) 0.0002(9)
C9 0.0504(16) 0.0244(12) 0.0471(15) -0.0085(10) 0.0045(13) 0.0025(10)

loop_
_atom_type_symbol
_atom_type_description
_atom_type_scat_dispersion_real
_atom_type_scat_dispersion_imag
_atom_type_scat_source
C C 0.0033 0.0016 'International Tables Vol C Tables 4.2.6.8 and 6.1.1.4'
H H 0.0000 0.0000 'International Tables Vol C Tables 4.2.6.8 and 6.1.1.4'
N N 0.0061 0.0033 'International Tables Vol C Tables 4.2.6.8 and 6.1.1.4'
O O 0.0106 0.0060 'International Tables Vol C Tables 4.2.6.8 and 6.1.1.4'
S S 0.1246 0.1234 'International Tables Vol C Tables 4.2.6.8 and 6.1.1.4'

loop_
_geom_angle_atom_site_label_1
_geom_angle_atom_site_label_2
_geom_angle_atom_site_label_3
_geom_angle
_geom_angle_site_symmetry_1
_geom_angle_site_symmetry_3
_geom_angle_publ_flag
O1 S1 O2 117.40(8) . . ?
O1 S1 N1 108.90(12) . . ?
O2 S1 N1 107.88(11) . . ?
O1 S1 C1 110.69(12) . . ?
O2 S1 C1 111.56(11) . . ?
N1 S1 C1 98.70(8) . . ?
C7 N1 S1 107.77(13) . . ?
C2 C1 S1 102.82(12) . . ?
N1 C7 C6 130.68(17) . . ?
N1 C7 C2 121.59(17) . . ?
C6 C7 C2 107.72(16) . . ?
C7 C6 C5 100.63(16) . . ?
C4 C3 C2 103.60(17) . . ?
C9 C8 C10 108.8(2) . . ?
C9 C8 C2 113.5(2) . . ?
C10 C8 C2 113.04(19) . . ?
C9 C8 C5 113.7(2) . . ?
C10 C8 C5 114.9(2) . . ?
C2 C8 C5 92.26(16) . . ?
C3 C4 C5 102.72(17) . . ?
C7 C2 C1 106.33(16) . . ?
C7 C2 C3 104.68(17) . . ?
C1 C2 C3 117.93(18) . . ?
C7 C2 C8 100.04(16) . . ?
C1 C2 C8 122.21(18) . . ?
C3 C2 C8 103.02(17) . . ?
C6 C5 C4 106.1(2) . . ?
C6 C5 C8 103.70(18) . . ?
C4 C5 C8 103.07(18) . . ?

loop_
_geom_bond_atom_site_label_1
_geom_bond_atom_site_label_2
_geom_bond_distance
_geom_bond_site_symmetry_2
_geom_bond_publ_flag
S1 O1 1.4363(18) . ?
S1 O2 1.4371(17) . ?
S1 N1 1.6841(16) . ?
S1 C1 1.8058(17) . ?
N1 C7 1.274(3) . ?
C1 C2 1.514(3) . ?
C7 C6 1.502(3) . ?
C7 C2 1.513(3) . ?
C6 C5 1.541(3) . ?
C3 C4 1.541(3) . ?
C3 C2 1.557(3) . ?
C8 C9 1.534(3) . ?
C8 C10 1.535(3) . ?
C8 C2 1.561(3) . ?
C8 C5 1.559(3) . ?
C4 C5 1.546(3) . ?
